data_7010696
loop_
_publ_author_name
'Hughes, Russell P.'
'Lindner, Danielle C.'
'Smith, Jeremy M.'
'Zhang, Donghui'
'Incarvito, Christopher D.'
'Lam, Kin-Chung'
'Liable-Sands, Louise M.'
'Sommer, Roger D.'
'Rheingold, Arnold L.'

_publ_section_title
;
 Water, water, everywhere.&#x2020; Synthesis and structures of
 perfluoroalkyl rhodium and iridium(III) compounds containing water
 ligands
;
_journal_issue 15
_journal_name_full 'Journal of the Chemical Society, Dalton Transactions'
_journal_page_first 2270
_journal_paper_doi 10.1039/b102482p
_journal_year 2001
_chemical_formula_sum 'C17 H26 F10 Ir O4 P S'
_chemical_formula_weight 739.61
_chemical_name_systematic
;
?
;
_space_group_IT_number 2
_symmetry_cell_setting triclinic
_symmetry_space_group_name_Hall '-P 1'
_symmetry_space_group_name_H-M 'P -1'
_atom_sites_solution_hydrogens geom
_atom_sites_solution_primary direct
_atom_sites_solution_secondary difmap
_audit_creation_method SHELXL-97
_cell_angle_alpha 80.5213(5)
_cell_angle_beta 76.3566(5)
_cell_angle_gamma 81.7157(7)
_cell_formula_units_Z 2
_cell_length_a 8.7018(2)
_cell_length_b 11.1491(2)
_cell_length_c 13.5780(2)
_cell_measurement_reflns_used 7756
_cell_measurement_temperature 173(2)
_cell_measurement_theta_max 25.0
_cell_measurement_theta_min 2.0
_cell_volume 1255.02(4)
_computing_cell_refinement 'Bruker SMART'
_computing_data_collection 'Bruker SMART'
_computing_data_reduction 'Bruker SHELXTL'
_computing_molecular_graphics 'Bruker SHELXTL'
_computing_publication_material 'Bruker SHELXTL'
_computing_structure_refinement 'SHELXL-97 (Sheldrick, 1997)'
_computing_structure_solution 'SHELXS-97 (Sheldrick, 1990)'
_diffrn_ambient_temperature 173(2)
_diffrn_measured_fraction_theta_full 0.993
_diffrn_measured_fraction_theta_max 0.993
_diffrn_measurement_device_type 'CCD area detector'
_diffrn_measurement_method 'phi and omega scans'
_diffrn_radiation_monochromator graphite
_diffrn_radiation_source 'fine-focus sealed tube'
_diffrn_radiation_type MoK\a
_diffrn_radiation_wavelength 0.71073
_diffrn_reflns_av_R_equivalents 0.0320
_diffrn_reflns_av_sigmaI/netI 0.0343
_diffrn_reflns_limit_h_max 10
_diffrn_reflns_limit_h_min -9
_diffrn_reflns_limit_k_max 13
_diffrn_reflns_limit_k_min -12
_diffrn_reflns_limit_l_max 16
_diffrn_reflns_limit_l_min 0
_diffrn_reflns_number 8600
_diffrn_reflns_theta_full 25.00
_diffrn_reflns_theta_max 25.00
_diffrn_reflns_theta_min 1.56
_exptl_absorpt_coefficient_mu 5.561
_exptl_absorpt_correction_T_max 1.000
_exptl_absorpt_correction_T_min 0.660
_exptl_absorpt_correction_type empirical
_exptl_absorpt_process_details DIFABS
_exptl_crystal_colour Colorless
_exptl_crystal_density_diffrn 1.957
_exptl_crystal_density_method 'not measured'
_exptl_crystal_description Plate
_exptl_crystal_F_000 716
_exptl_crystal_size_max 0.30
_exptl_crystal_size_mid 0.20
_exptl_crystal_size_min 0.20
_refine_diff_density_max 1.570
_refine_diff_density_min -2.733
_refine_diff_density_rms 0.219
_refine_ls_extinction_method none
_refine_ls_goodness_of_fit_ref 2.518
_refine_ls_hydrogen_treatment mixed
_refine_ls_matrix_type full
_refine_ls_number_parameters 287
_refine_ls_number_reflns 4388
_refine_ls_number_restraints 0
_refine_ls_restrained_S_all 2.518
_refine_ls_R_factor_all 0.0741
_refine_ls_R_factor_gt 0.0714
_refine_ls_shift/su_max 5.281
_refine_ls_shift/su_mean 0.187
_refine_ls_structure_factor_coef Fsqd
_refine_ls_weighting_details 'calc w=1/[\s^2^(Fo^2^)+(0.1000P)^2^+0.0000P] where P=(Fo^2^+2Fc^2^)/3'
_refine_ls_weighting_scheme calc
_refine_ls_wR_factor_gt 0.2745
_refine_ls_wR_factor_ref 0.2764
_reflns_number_gt 4275
_reflns_number_total 4388
_reflns_threshold_expression >2sigma(I)
_cod_data_source_file b102482p.txt
_cod_data_source_block rph103r
_cod_depositor_comments
;
The following automatic conversions were performed:
'_symmetry_cell_setting' value 'Triclinic' changed to 'triclinic'
according to '/home/saulius/struct/CIF-dictionaries/cif_core.dic'
dictionary named 'cif_core.dic' version 2.4.1 from
2010-06-29.

'_exptl_absorpt_correction_type' value 'Empirical' changed to
'empirical' according to
'/home/saulius/struct/CIF-dictionaries/cif_core.dic' dictionary named
'cif_core.dic' version 2.4.1 from 2010-06-29.

Automatic conversion script
Id: cif_fix_enum 1527 2010-12-29 10:47:43Z saulius 
;
_cod_original_cell_volume 1255.02(3)
_cod_original_sg_symbol_H-M P-1
_cod_database_code 7010696

loop_
_symmetry_equiv_pos_as_xyz
'x, y, z'
'-x, -y, -z'

loop_
_atom_site_label
_atom_site_type_symbol
_atom_site_fract_x
_atom_site_fract_y
_atom_site_fract_z
_atom_site_U_iso_or_equiv
_atom_site_adp_type
_atom_site_occupancy
_atom_site_symmetry_multiplicity
_atom_site_calc_flag
_atom_site_refinement_flags
_atom_site_disorder_assembly
_atom_site_disorder_group
Ir1 Ir -0.34117(6) 0.73062(5) 1.75111(4) 0.0409(3) Uani 1 1 d . . .
P1 P -0.3855(5) 0.5614(4) 1.6894(3) 0.0429(9) Uani 1 1 d . . .
F1 F -0.628(2) 0.5960(17) 1.8831(16) 0.133(6) Uiso 1 1 d . . .
F2 F -0.559(4) 0.607(3) 1.957(3) 0.264(12) Uiso 1 1 d . A .
F3 F -0.770(3) 0.795(2) 1.7981(18) 0.065(5) Uiso 0.50 1 d P A 1
F3' F -0.573(4) 0.787(3) 1.987(3) 0.118(10) Uiso 0.50 1 d P A 2
F4 F -0.6427(16) 0.9135(11) 1.8562(10) 0.078(3) Uiso 1 1 d . . .
F5 F -0.761(3) 0.798(2) 2.0492(19) 0.070(6) Uiso 0.50 1 d P B 1
F5' F -0.877(5) 0.896(4) 1.997(4) 0.128(12) Uiso 0.50 1 d P B 2
F6 F -0.894(3) 0.688(2) 1.9847(19) 0.064(5) Uiso 0.50 1 d P B 1
F6' F -0.869(4) 0.705(3) 2.032(3) 0.086(7) Uiso 0.50 1 d P B 2
F7 F -0.939(3) 0.8826(19) 1.9605(17) 0.056(4) Uiso 0.50 1 d P B 1
F7' F -0.913(3) 0.817(3) 1.890(2) 0.089(7) Uiso 0.50 1 d P B 2
O1 O -0.4783(19) 0.8372(11) 1.6445(13) 0.074(4) Uani 1 1 d . . .
C1 C -0.1019(19) 0.6614(19) 1.7802(15) 0.060(5) Uani 1 1 d . . .
C2 C -0.0789(19) 0.7540(14) 1.6913(13) 0.044(3) Uani 1 1 d . . .
C3 C -0.157(2) 0.8615(18) 1.722(2) 0.074(7) Uani 1 1 d . . .
C4 C -0.237(3) 0.844(3) 1.829(2) 0.091(9) Uani 1 1 d . . .
C5 C -0.198(2) 0.709(2) 1.8632(14) 0.071(6) Uani 1 1 d . . .
C6 C -0.024(3) 0.538(2) 1.787(3) 0.096(9) Uani 1 1 d . . .
H6A H 0.0814 0.5377 1.8014 0.143 Uiso 1 1 calc R . .
H6B H -0.0115 0.5069 1.7216 0.143 Uiso 1 1 calc R . .
H6C H -0.0877 0.4858 1.8417 0.143 Uiso 1 1 calc R . .
C7 C 0.028(3) 0.737(3) 1.5868(19) 0.090(8) Uani 1 1 d . . .
H7A H 0.1359 0.7542 1.5857 0.135 Uiso 1 1 calc R . .
H7B H -0.0139 0.7940 1.5337 0.135 Uiso 1 1 calc R . .
H7C H 0.0309 0.6530 1.5738 0.135 Uiso 1 1 calc R . .
C8 C -0.160(3) 0.987(2) 1.645(3) 0.118(13) Uani 1 1 d . . .
H8A H -0.0698 1.0300 1.6449 0.176 Uiso 1 1 calc R . .
H8B H -0.2598 1.0387 1.6669 0.176 Uiso 1 1 calc R . .
H8C H -0.1538 0.9691 1.5755 0.176 Uiso 1 1 calc R . .
C9 C -0.311(4) 0.939(5) 1.900(4) 0.19(3) Uani 1 1 d . . .
H9A H -0.2277 0.9669 1.9257 0.285 Uiso 1 1 calc R . .
H9B H -0.3886 0.9027 1.9580 0.285 Uiso 1 1 calc R . .
H9C H -0.3646 1.0087 1.8625 0.285 Uiso 1 1 calc R . .
C10 C -0.234(4) 0.653(5) 1.9717(18) 0.15(2) Uani 1 1 d . . .
H10A H -0.1439 0.6561 2.0026 0.227 Uiso 1 1 calc R . .
H10B H -0.2524 0.5672 1.9756 0.227 Uiso 1 1 calc R . .
H10C H -0.3294 0.6977 2.0087 0.227 Uiso 1 1 calc R . .
C11 C -0.561(2) 0.7034(15) 1.858(2) 0.069(6) Uani 1 1 d . A .
C12 C -0.696(3) 0.803(3) 1.870(2) 0.034(5) Uiso 0.50 1 d P A 1
C12' C -0.675(9) 0.764(7) 1.910(6) 0.11(2) Uiso 0.50 1 d P A 2
C13 C -0.819(2) 0.7919(15) 1.9669(17) 0.062(5) Uani 1 1 d . . .
C14 C -0.392(3) 0.423(2) 1.7782(15) 0.073(6) Uani 1 1 d . . .
H14A H -0.4117 0.3567 1.7455 0.109 Uiso 1 1 calc R . .
H14B H -0.4778 0.4351 1.8383 0.109 Uiso 1 1 calc R . .
H14C H -0.2902 0.4027 1.7993 0.109 Uiso 1 1 calc R . .
C15 C -0.572(2) 0.5789(19) 1.6385(17) 0.065(5) Uani 1 1 d . . .
H15A H -0.5812 0.5030 1.6138 0.097 Uiso 1 1 calc R . .
H15B H -0.5677 0.6465 1.5821 0.097 Uiso 1 1 calc R . .
H15C H -0.6649 0.5965 1.6932 0.097 Uiso 1 1 calc R . .
C16 C -0.234(2) 0.5196(15) 1.5812(15) 0.061(4) Uani 1 1 d . . .
H16A H -0.2602 0.4473 1.5588 0.092 Uiso 1 1 calc R . .
H16B H -0.1309 0.5012 1.6008 0.092 Uiso 1 1 calc R . .
H16C H -0.2288 0.5877 1.5251 0.092 Uiso 1 1 calc R . .
C17 C -0.166(5) 0.812(3) 1.269(3) 0.112(11) Uani 1 1 d . . .
S1 S -0.3504(9) 0.8262(4) 1.3671(4) 0.0760(16) Uani 1 1 d . . .
O2 O -0.405(4) 0.7078(14) 1.3842(18) 0.139(10) Uani 1 1 d . . .
O3 O -0.299(3) 0.848(2) 1.4536(16) 0.119(8) Uani 1 1 d . . .
O4 O -0.447(2) 0.9231(14) 1.3263(13) 0.084(4) Uani 1 1 d . . .
F8 F -0.059(4) 0.736(3) 1.301(3) 0.211(17) Uani 1 1 d . . .
F9 F -0.196(4) 0.790(4) 1.186(2) 0.198(15) Uani 1 1 d . . .
F10 F -0.106(3) 0.928(3) 1.238(3) 0.183(12) Uani 1 1 d . . .

loop_
_atom_site_aniso_label
_atom_site_aniso_U_11
_atom_site_aniso_U_22
_atom_site_aniso_U_33
_atom_site_aniso_U_23
_atom_site_aniso_U_13
_atom_site_aniso_U_12
Ir1 0.0344(4) 0.0507(4) 0.0415(4) -0.0183(3) -0.0077(3) -0.0046(3)
P1 0.046(2) 0.0419(19) 0.044(2) -0.0118(15) -0.0110(16) -0.0059(15)
O1 0.085(10) 0.039(6) 0.108(12) -0.024(6) -0.037(9) 0.010(6)
C1 0.034(8) 0.083(12) 0.055(10) 0.023(9) -0.015(7) -0.006(8)
C2 0.052(8) 0.046(7) 0.053(9) -0.026(6) -0.027(7) -0.021(6)
C3 0.042(10) 0.051(10) 0.14(2) -0.016(11) -0.019(11) -0.018(8)
C4 0.046(11) 0.14(2) 0.11(2) -0.078(18) -0.005(12) -0.020(12)
C5 0.054(10) 0.125(17) 0.045(9) -0.001(10) -0.022(8) -0.044(11)
C6 0.067(13) 0.062(12) 0.16(2) 0.023(14) -0.052(15) -0.002(10)
C7 0.053(12) 0.15(2) 0.064(14) -0.028(14) 0.018(10) -0.027(13)
C8 0.051(13) 0.074(14) 0.21(4) 0.019(18) -0.009(16) -0.012(10)
C9 0.090(19) 0.29(5) 0.25(5) -0.25(5) -0.03(3) 0.02(3)
C10 0.10(2) 0.33(6) 0.052(12) 0.00(2) -0.051(14) -0.10(3)
C11 0.058(11) 0.035(8) 0.111(17) -0.001(9) -0.013(11) -0.012(7)
C13 0.048(10) 0.041(8) 0.095(15) -0.025(8) -0.001(9) -0.005(7)
C14 0.089(15) 0.089(14) 0.047(10) 0.012(10) -0.027(10) -0.039(12)
C15 0.041(9) 0.070(12) 0.083(14) -0.018(10) -0.002(9) -0.018(8)
C16 0.078(13) 0.042(8) 0.067(11) -0.023(7) -0.020(9) 0.008(7)
C17 0.14(3) 0.100(19) 0.11(3) -0.039(18) -0.06(2) 0.038(19)
S1 0.136(5) 0.036(2) 0.067(3) -0.0058(19) -0.050(3) 0.000(2)
O2 0.27(3) 0.038(8) 0.127(17) 0.016(9) -0.082(19) -0.040(12)
O3 0.17(2) 0.127(16) 0.085(13) -0.046(11) -0.074(14) 0.009(14)
O4 0.095(11) 0.067(9) 0.082(10) -0.002(7) -0.013(8) 0.002(7)
F8 0.19(3) 0.23(3) 0.21(3) -0.09(3) -0.10(2) 0.14(3)
F9 0.20(3) 0.28(4) 0.13(2) -0.10(2) -0.06(2) 0.06(3)
F10 0.115(18) 0.20(3) 0.24(3) 0.00(2) -0.08(2) -0.019(18)

loop_
_atom_type_symbol
_atom_type_description
_atom_type_scat_dispersion_real
_atom_type_scat_dispersion_imag
_atom_type_scat_source
C C 0.0033 0.0016 'International Tables Vol C Tables 4.2.6.8 and 6.1.1.4'
H H 0.0000 0.0000 'International Tables Vol C Tables 4.2.6.8 and 6.1.1.4'
O O 0.0106 0.0060 'International Tables Vol C Tables 4.2.6.8 and 6.1.1.4'
F F 0.0171 0.0103 'International Tables Vol C Tables 4.2.6.8 and 6.1.1.4'
P P 0.1023 0.0942 'International Tables Vol C Tables 4.2.6.8 and 6.1.1.4'
S S 0.1246 0.1234 'International Tables Vol C Tables 4.2.6.8 and 6.1.1.4'
Ir Ir -1.4442 7.9887 'International Tables Vol C Tables 4.2.6.8 and 6.1.1.4'

loop_
_geom_angle_atom_site_label_1
_geom_angle_atom_site_label_2
_geom_angle_atom_site_label_3
_geom_angle
_geom_angle_site_symmetry_1
_geom_angle_site_symmetry_3
_geom_angle_publ_flag
C11 Ir1 C5 96.1(9) . . ?
C11 Ir1 C4 101.0(9) . . ?
C5 Ir1 C4 40.9(11) . . ?
C11 Ir1 O1 88.2(8) . . ?
C5 Ir1 O1 154.2(8) . . ?
C4 Ir1 O1 113.3(10) . . ?
C11 Ir1 C1 125.1(8) . . ?
C5 Ir1 C1 36.5(9) . . ?
C4 Ir1 C1 63.4(10) . . ?
O1 Ir1 C1 146.7(7) . . ?
C11 Ir1 C3 136.2(9) . . ?
C5 Ir1 C3 64.4(9) . . ?
C4 Ir1 C3 38.4(11) . . ?
O1 Ir1 C3 95.1(8) . . ?
C1 Ir1 C3 61.0(8) . . ?
C11 Ir1 C2 159.3(8) . . ?
C5 Ir1 C2 63.4(6) . . ?
C4 Ir1 C2 62.9(7) . . ?
O1 Ir1 C2 109.6(6) . . ?
C1 Ir1 C2 37.6(6) . . ?
C3 Ir1 C2 35.2(7) . . ?
C11 Ir1 P1 84.5(6) . . ?
C5 Ir1 P1 119.6(7) . . ?
C4 Ir1 P1 159.8(9) . . ?
O1 Ir1 P1 86.1(4) . . ?
C1 Ir1 P1 97.5(6) . . ?
C3 Ir1 P1 139.2(7) . . ?
C2 Ir1 P1 106.5(4) . . ?
C16 P1 C14 103.3(11) . . ?
C16 P1 C15 102.2(10) . . ?
C14 P1 C15 105.8(10) . . ?
C16 P1 Ir1 113.7(6) . . ?
C14 P1 Ir1 115.3(8) . . ?
C15 P1 Ir1 115.1(7) . . ?
F2 F1 C11 72(2) . . ?
F2 F1 C12' 72(3) . . ?
C11 F1 C12' 40(2) . . ?
F1 F2 C11 55.5(18) . . ?
C12 F4 C12' 21(3) . . ?
Ir1 O1 O3 109.3(8) . . ?
C5 C1 C2 111.1(19) . . ?
C5 C1 C6 123(2) . . ?
C2 C1 C6 126(2) . . ?
C5 C1 Ir1 69.0(10) . . ?
C2 C1 Ir1 73.3(9) . . ?
C6 C1 Ir1 129.5(16) . . ?
C3 C2 C1 107.1(19) . . ?
C3 C2 C7 126(2) . . ?
C1 C2 C7 126.1(19) . . ?
C3 C2 Ir1 71.4(10) . . ?
C1 C2 Ir1 69.1(9) . . ?
C7 C2 Ir1 129.9(13) . . ?
C2 C3 C4 111(2) . . ?
C2 C3 C8 123(3) . . ?
C4 C3 C8 126(2) . . ?
C2 C3 Ir1 73.5(10) . . ?
C4 C3 Ir1 68.6(12) . . ?
C8 C3 Ir1 123.5(17) . . ?
C3 C4 C5 104.1(19) . . ?
C3 C4 C9 129(4) . . ?
C5 C4 C9 125(3) . . ?
C3 C4 Ir1 73.0(12) . . ?
C5 C4 Ir1 68.2(11) . . ?
C9 C4 Ir1 132.0(18) . . ?
C1 C5 C4 106.6(17) . . ?
C1 C5 C10 129(3) . . ?
C4 C5 C10 123(3) . . ?
C1 C5 Ir1 74.5(10) . . ?
C4 C5 Ir1 70.9(12) . . ?
C10 C5 Ir1 129.2(14) . . ?
C12' C11 F1 95(4) . . ?
C12' C11 C12 27(3) . . ?
F1 C11 C12 106.1(18) . . ?
C12' C11 F2 88(4) . . ?
F1 C11 F2 52.2(15) . . ?
C12 C11 F2 114(2) . . ?
C12' C11 Ir1 140(4) . . ?
F1 C11 Ir1 125.1(16) . . ?
C12 C11 Ir1 121.6(15) . . ?
F2 C11 Ir1 118.6(17) . . ?
F3 C12 F4 111(2) . . ?
F3 C12 C13 105(2) . . ?
F4 C12 C13 109(2) . . ?
F3 C12 C11 104(2) . . ?
F4 C12 C11 111(2) . . ?
C13 C12 C11 117(2) . . ?
C11 C12' C13 159(7) . . ?
C11 C12' F3' 94(5) . . ?
C13 C12' F3' 98(5) . . ?
C11 C12' F1 45(3) . . ?
C13 C12' F1 115(5) . . ?
F3' C12' F1 109(4) . . ?
C11 C12' F4 102(5) . . ?
C13 C12' F4 96(4) . . ?
F3' C12' F4 84(4) . . ?
F1 C12' F4 143(5) . . ?
F6' C13 F5' 111(3) . . ?
F6' C13 F7 110(2) . . ?
F5' C13 F7 38(2) . . ?
F6' C13 F6 34.7(16) . . ?
F5' C13 F6 127(3) . . ?
F7 C13 F6 103.4(18) . . ?
F6' C13 F5 74(2) . . ?
F5' C13 F5 73(3) . . ?
F7 C13 F5 108.8(19) . . ?
F6 C13 F5 109(2) . . ?
F6' C13 F7' 110(2) . . ?
F5' C13 F7' 90(3) . . ?
F7 C13 F7' 53.5(16) . . ?
F6 C13 F7' 78.7(19) . . ?
F5 C13 F7' 162(2) . . ?
F6' C13 C12' 114(4) . . ?
F5' C13 C12' 127(4) . . ?
F7 C13 C12' 135(4) . . ?
F6 C13 C12' 106(4) . . ?
F5 C13 C12' 93(4) . . ?
F7' C13 C12' 101(4) . . ?
F6' C13 C12 135(2) . . ?
F5' C13 C12 113(3) . . ?
F7 C13 C12 109(2) . . ?
F6 C13 C12 114(2) . . ?
F5 C13 C12 112(2) . . ?
F7' C13 C12 77(2) . . ?
C12' C13 C12 27(3) . . ?
F9 C17 F8 114(3) . . ?
F9 C17 F10 102(4) . . ?
F8 C17 F10 108(4) . . ?
F9 C17 S1 110(3) . . ?
F8 C17 S1 112(3) . . ?
F10 C17 S1 109(2) . . ?
O4 S1 O2 116.4(14) . . ?
O4 S1 O3 114.7(13) . . ?
O2 S1 O3 110.9(14) . . ?
O4 S1 C17 105.3(13) . . ?
O2 S1 C17 104.0(17) . . ?
O3 S1 C17 103.9(16) . . ?
S1 O3 O1 124.6(16) . . ?

loop_
_geom_bond_atom_site_label_1
_geom_bond_atom_site_label_2
_geom_bond_distance
_geom_bond_site_symmetry_2
_geom_bond_publ_flag
Ir1 C11 2.13(2) . ?
Ir1 C5 2.147(17) . ?
Ir1 C4 2.19(2) . ?
Ir1 O1 2.184(14) . ?
Ir1 C1 2.216(16) . ?
Ir1 C3 2.246(18) . ?
Ir1 C2 2.272(16) . ?
Ir1 P1 2.300(4) . ?
P1 C16 1.80(2) . ?
P1 C14 1.79(2) . ?
P1 C15 1.88(2) . ?
F1 F2 1.31(4) . ?
F1 C11 1.37(3) . ?
F1 C12' 1.94(8) . ?
F2 C11 1.58(4) . ?
F3 C12 1.31(4) . ?
F3' C12' 1.60(8) . ?
F4 C12 1.34(3) . ?
F4 C12' 1.74(7) . ?
F5 C13 1.35(3) . ?
F5' C13 1.29(5) . ?
F6 C13 1.37(3) . ?
F6' C13 1.25(3) . ?
F7 C13 1.35(3) . ?
F7' C13 1.44(4) . ?
O1 O3 2.69(3) . ?
C1 C5 1.37(3) . ?
C1 C2 1.45(2) . ?
C1 C6 1.44(3) . ?
C2 C3 1.36(3) . ?
C2 C7 1.53(3) . ?
C3 C4 1.46(4) . ?
C3 C8 1.60(3) . ?
C4 C5 1.51(4) . ?
C4 C9 1.52(3) . ?
C5 C10 1.48(3) . ?
C11 C12' 1.26(8) . ?
C11 C12 1.50(3) . ?
C12 C13 1.49(3) . ?
C12' C13 1.33(8) . ?
C17 F9 1.28(4) . ?
C17 F8 1.27(3) . ?
C17 F10 1.42(5) . ?
C17 S1 1.83(4) . ?
S1 O4 1.393(15) . ?
S1 O2 1.433(18) . ?
S1 O3 1.422(18) . ?
